data_4083371
loop_
_publ_author_name
'Ogienko, Mikhail A.'
'Pushkarevsky, Nikolay A.'
'Smolentsev, Anton I.'
'Nadolinny, Vladimir A.'
'Ketkov, Sergey Yu.'
'Konchenko, Sergey N.'

_publ_section_title
;
 Metal- and Ligand-Supported Reduction of the {Fe2S2} Cluster as a Path to
 Formation of Molecular Group 13 Element Complexes {Fe2S2M} (M = Al, Ga)
;
_journal_issue 11
_journal_name_full Organometallics
_journal_page_first 2713
_journal_paper_doi 10.1021/om401237x
_journal_volume 33
_journal_year 2014
_chemical_formula_moiety 'C42 H40 Fe2 Ga N2 O6 S2'
_chemical_formula_sum 'C42 H40 Fe2 Ga N2 O6 S2'
_chemical_formula_weight 914.30
_chemical_name_systematic
; 
 ? 
;
_space_group_IT_number 14
_symmetry_cell_setting monoclinic
_symmetry_space_group_name_Hall '-P 2ybc'
_symmetry_space_group_name_H-M 'P 1 21/c 1'
_atom_sites_solution_hydrogens geom
_atom_sites_solution_primary direct
_atom_sites_solution_secondary difmap
_audit_creation_method SHELXL-97
_cell_angle_alpha 90.00
_cell_angle_beta 105.6390(10)
_cell_angle_gamma 90.00
_cell_formula_units_Z 4
_cell_length_a 19.4275(7)
_cell_length_b 15.3275(6)
_cell_length_c 14.4963(5)
_cell_measurement_reflns_used 9915
_cell_measurement_temperature 150(2)
_cell_measurement_theta_max 27.42
_cell_measurement_theta_min 2.44
_cell_volume 4156.8(3)
_computing_cell_refinement 'SAINT (Bruker, 2004)'
_computing_data_collection 'APEX2 (Bruker, 2004)'
_computing_data_reduction 'SAINT (Bruker, 2004)'
_computing_molecular_graphics 'SHELXTL (Bruker, 2004)'
_computing_publication_material 'SHELXTL (Bruker, 2004)'
_computing_structure_refinement 'SHELXTL (Bruker, 2004)'
_computing_structure_solution 'SHELXTL (Bruker, 2004)'
_diffrn_ambient_temperature 150(2)
_diffrn_detector_area_resol_mean 25
_diffrn_measured_fraction_theta_full 0.994
_diffrn_measured_fraction_theta_max 0.994
_diffrn_measurement_device_type 'Bruker Nonius X8Apex CCD area-detector'
_diffrn_measurement_method '\f scans'
_diffrn_radiation_monochromator graphite
_diffrn_radiation_source 'fine-focus sealed tube'
_diffrn_radiation_type MoK\a
_diffrn_radiation_wavelength 0.71073
_diffrn_reflns_av_R_equivalents 0.0423
_diffrn_reflns_av_sigmaI/netI 0.0405
_diffrn_reflns_limit_h_max 22
_diffrn_reflns_limit_h_min -25
_diffrn_reflns_limit_k_max 19
_diffrn_reflns_limit_k_min -19
_diffrn_reflns_limit_l_max 18
_diffrn_reflns_limit_l_min -15
_diffrn_reflns_number 36048
_diffrn_reflns_theta_full 25.00
_diffrn_reflns_theta_max 27.45
_diffrn_reflns_theta_min 1.09
_diffrn_standards_decay_% 0
_diffrn_standards_number 0
_exptl_absorpt_coefficient_mu 1.481
_exptl_absorpt_correction_T_max 0.8907
_exptl_absorpt_correction_T_min 0.5889
_exptl_absorpt_correction_type multi-scan
_exptl_absorpt_process_details 'SADABS (Bruker, 2004)'
_exptl_crystal_colour black
_exptl_crystal_density_diffrn 1.461
_exptl_crystal_density_method 'not measured'
_exptl_crystal_description prism
_exptl_crystal_F_000 1876
_exptl_crystal_size_max 0.40
_exptl_crystal_size_mid 0.10
_exptl_crystal_size_min 0.08
_refine_diff_density_max 1.893
_refine_diff_density_min -0.520
_refine_diff_density_rms 0.107
_refine_ls_extinction_method none
_refine_ls_goodness_of_fit_ref 1.206
_refine_ls_hydrogen_treatment constr
_refine_ls_matrix_type full
_refine_ls_number_parameters 504
_refine_ls_number_reflns 9440
_refine_ls_number_restraints 0
_refine_ls_restrained_S_all 1.206
_refine_ls_R_factor_all 0.0616
_refine_ls_R_factor_gt 0.0497
_refine_ls_shift/su_max 0.001
_refine_ls_shift/su_mean 0.000
_refine_ls_structure_factor_coef Fsqd
_refine_ls_weighting_details 'calc w=1/[\s^2^(Fo^2^)+21.5699P] where P=(Fo^2^+2Fc^2^)/3'
_refine_ls_weighting_scheme calc
_refine_ls_wR_factor_gt 0.1254
_refine_ls_wR_factor_ref 0.1283
_reflns_number_gt 7901
_reflns_number_total 9440
_reflns_threshold_expression >2sigma(I)
_cod_data_source_file om401237x_si_002.cif
_cod_data_source_block 3
_cod_depositor_comments 'Adding full bibliography for 4083369--4083371.cif.'
_cod_original_sg_symbol_H-M 'P 21/c'
_cod_database_code 4083371

loop_
_symmetry_equiv_pos_as_xyz
'x, y, z'
'-x, y+1/2, -z+1/2'
'-x, -y, -z'
'x, -y-1/2, z-1/2'

loop_
_atom_site_label
_atom_site_type_symbol
_atom_site_fract_x
_atom_site_fract_y
_atom_site_fract_z
_atom_site_U_iso_or_equiv
_atom_site_adp_type
_atom_site_occupancy
_atom_site_symmetry_multiplicity
_atom_site_calc_flag
_atom_site_refinement_flags
Ga1 Ga 0.24627(2) 0.52415(3) 0.72699(3) 0.01290(10) Uani 1 1 d .
Fe1 Fe 0.31740(3) 0.33762(4) 0.74619(4) 0.01719(13) Uani 1 1 d .
S1 S 0.22616(5) 0.40562(6) 0.63156(7) 0.0168(2) Uani 1 1 d .
O1 O 0.46022(19) 0.4083(3) 0.7537(4) 0.0495(11) Uani 1 1 d .
N1 N 0.31094(17) 0.6180(2) 0.7092(2) 0.0145(7) Uani 1 1 d .
C1 C 0.2792(2) 0.6948(2) 0.7106(3) 0.0120(7) Uani 1 1 d .
Fe2 Fe 0.19132(3) 0.33614(4) 0.75358(4) 0.01656(13) Uani 1 1 d .
S2 S 0.27739(5) 0.42745(6) 0.84905(7) 0.0176(2) Uani 1 1 d .
O2 O 0.3186(2) 0.1999(2) 0.6055(3) 0.0404(9) Uani 1 1 d .
N2 N 0.17635(17) 0.6173(2) 0.7269(2) 0.0132(6) Uani 1 1 d .
C2 C 0.2073(2) 0.6943(2) 0.7213(3) 0.0117(7) Uani 1 1 d .
O3 O 0.3673(2) 0.2197(2) 0.9098(3) 0.0415(9) Uani 1 1 d .
C3 C 0.1843(2) 0.7854(2) 0.7251(3) 0.0132(7) Uani 1 1 d .
O4 O 0.1956(2) 0.2319(3) 0.9252(3) 0.0538(12) Uani 1 1 d .
C4 C 0.1242(2) 0.8266(3) 0.7377(3) 0.0174(8) Uani 1 1 d .
H4 H 0.0848 0.7938 0.7460 0.021 Uiso 1 1 calc R
O5 O 0.1486(2) 0.1861(2) 0.6252(3) 0.0341(8) Uani 1 1 d .
C5 C 0.1230(2) 0.9195(3) 0.7380(3) 0.0217(9) Uani 1 1 d .
H5 H 0.0824 0.9485 0.7482 0.026 Uiso 1 1 calc R
O6 O 0.04533(18) 0.4008(2) 0.7356(3) 0.0377(9) Uani 1 1 d .
C6 C 0.1788(2) 0.9687(3) 0.7238(3) 0.0196(8) Uani 1 1 d .
H6 H 0.1757 1.0306 0.7235 0.023 Uiso 1 1 calc R
C7 C 0.2408(2) 0.9279(3) 0.7098(3) 0.0162(8) Uani 1 1 d .
C8 C 0.3016(2) 0.9697(3) 0.6925(3) 0.0199(8) Uani 1 1 d .
H8 H 0.3031 1.0315 0.6888 0.024 Uiso 1 1 calc R
C9 C 0.3585(2) 0.9203(3) 0.6810(3) 0.0229(9) Uani 1 1 d .
H9 H 0.3987 0.9494 0.6699 0.027 Uiso 1 1 calc R
C10 C 0.3588(2) 0.8275(3) 0.6852(3) 0.0190(8) Uani 1 1 d .
H10 H 0.3984 0.7950 0.6771 0.023 Uiso 1 1 calc R
C11 C 0.3001(2) 0.7859(3) 0.7013(3) 0.0143(7) Uani 1 1 d .
C12 C 0.2419(2) 0.8367(3) 0.7121(3) 0.0143(8) Uani 1 1 d .
C13 C 0.3822(2) 0.6128(2) 0.6997(3) 0.0153(8) Uani 1 1 d .
C14 C 0.3926(2) 0.5849(3) 0.6120(3) 0.0194(8) Uani 1 1 d .
C15 C 0.4627(3) 0.5792(3) 0.6051(4) 0.0283(10) Uani 1 1 d .
H15 H 0.4712 0.5619 0.5462 0.034 Uiso 1 1 calc R
C16 C 0.5203(2) 0.5984(3) 0.6829(4) 0.0329(12) Uani 1 1 d .
H16 H 0.5677 0.5923 0.6776 0.040 Uiso 1 1 calc R
C17 C 0.5088(2) 0.6263(3) 0.7678(4) 0.0267(10) Uani 1 1 d .
H17 H 0.5487 0.6403 0.8199 0.032 Uiso 1 1 calc R
C18 C 0.4400(2) 0.6346(3) 0.7793(3) 0.0196(8) Uani 1 1 d .
C19 C 0.3289(3) 0.5647(3) 0.5272(3) 0.0250(9) Uani 1 1 d .
H19 H 0.2897 0.5425 0.5537 0.030 Uiso 1 1 calc R
C20 C 0.3436(4) 0.4946(4) 0.4606(4) 0.0560(18) Uani 1 1 d .
H20A H 0.3749 0.5183 0.4238 0.084 Uiso 1 1 calc R
H20B H 0.2984 0.4757 0.4165 0.084 Uiso 1 1 calc R
H20C H 0.3670 0.4446 0.4985 0.084 Uiso 1 1 calc R
C21 C 0.3012(3) 0.6477(3) 0.4703(4) 0.0364(12) Uani 1 1 d .
H21A H 0.2926 0.6927 0.5139 0.055 Uiso 1 1 calc R
H21B H 0.2565 0.6348 0.4217 0.055 Uiso 1 1 calc R
H21C H 0.3369 0.6687 0.4389 0.055 Uiso 1 1 calc R
C22 C 0.4299(2) 0.6640(3) 0.8750(3) 0.0270(10) Uani 1 1 d .
H22 H 0.3786 0.6805 0.8647 0.032 Uiso 1 1 calc R
C23 C 0.4461(4) 0.5890(4) 0.9464(4) 0.0501(15) Uani 1 1 d .
H23A H 0.4130 0.5408 0.9225 0.075 Uiso 1 1 calc R
H23B H 0.4403 0.6089 1.0082 0.075 Uiso 1 1 calc R
H23C H 0.4953 0.5691 0.9547 0.075 Uiso 1 1 calc R
C24 C 0.4756(3) 0.7440(4) 0.9153(4) 0.0485(15) Uani 1 1 d .
H24A H 0.5263 0.7283 0.9311 0.073 Uiso 1 1 calc R
H24B H 0.4637 0.7643 0.9733 0.073 Uiso 1 1 calc R
H24C H 0.4660 0.7907 0.8674 0.073 Uiso 1 1 calc R
C25 C 0.1016(2) 0.6158(2) 0.7246(3) 0.0130(7) Uani 1 1 d .
C26 C 0.0504(2) 0.6373(3) 0.6383(3) 0.0168(8) Uani 1 1 d .
C27 C -0.0210(2) 0.6395(3) 0.6393(3) 0.0227(9) Uani 1 1 d .
H27 H -0.0567 0.6527 0.5820 0.027 Uiso 1 1 calc R
C28 C -0.0407(2) 0.6226(3) 0.7226(4) 0.0255(10) Uani 1 1 d .
H28 H -0.0896 0.6262 0.7223 0.031 Uiso 1 1 calc R
C29 C 0.0104(2) 0.6006(3) 0.8065(3) 0.0223(9) Uani 1 1 d .
H29 H -0.0040 0.5885 0.8628 0.027 Uiso 1 1 calc R
C30 C 0.0826(2) 0.5958(3) 0.8090(3) 0.0158(8) Uani 1 1 d .
C31 C 0.0719(2) 0.6567(3) 0.5463(3) 0.0216(9) Uani 1 1 d .
H31 H 0.1184 0.6888 0.5651 0.026 Uiso 1 1 calc R
C32 C 0.0180(3) 0.7153(3) 0.4766(4) 0.0353(12) Uani 1 1 d .
H32A H -0.0277 0.6846 0.4542 0.053 Uiso 1 1 calc R
H32B H 0.0364 0.7296 0.4217 0.053 Uiso 1 1 calc R
H32C H 0.0110 0.7691 0.5094 0.053 Uiso 1 1 calc R
C33 C 0.0843(3) 0.5728(3) 0.4962(4) 0.0345(12) Uani 1 1 d .
H33A H 0.1177 0.5352 0.5420 0.052 Uiso 1 1 calc R
H33B H 0.1044 0.5871 0.4429 0.052 Uiso 1 1 calc R
H33C H 0.0387 0.5422 0.4716 0.052 Uiso 1 1 calc R
C34 C 0.1393(2) 0.5700(3) 0.9001(3) 0.0218(9) Uani 1 1 d .
H34 H 0.1753 0.5340 0.8792 0.026 Uiso 1 1 calc R
C35 C 0.1797(3) 0.6488(3) 0.9529(3) 0.0322(11) Uani 1 1 d .
H35A H 0.1951 0.6863 0.9073 0.048 Uiso 1 1 calc R
H35B H 0.2216 0.6288 1.0025 0.048 Uiso 1 1 calc R
H35C H 0.1482 0.6820 0.9826 0.048 Uiso 1 1 calc R
C36 C 0.1105(3) 0.5126(4) 0.9678(4) 0.0421(14) Uani 1 1 d .
H36A H 0.0828 0.5485 1.0007 0.063 Uiso 1 1 calc R
H36B H 0.1505 0.4855 1.0151 0.063 Uiso 1 1 calc R
H36C H 0.0798 0.4670 0.9308 0.063 Uiso 1 1 calc R
C37 C 0.4033(2) 0.3850(3) 0.7474(4) 0.0304(11) Uani 1 1 d .
C38 C 0.3187(2) 0.2539(3) 0.6598(3) 0.0240(9) Uani 1 1 d .
C39 C 0.3489(2) 0.2657(3) 0.8461(4) 0.0264(10) Uani 1 1 d .
C41 C 0.1645(2) 0.2452(3) 0.6752(3) 0.0216(9) Uani 1 1 d .
C40 C 0.1947(3) 0.2724(3) 0.8589(4) 0.0314(11) Uani 1 1 d .
C42 C 0.1026(2) 0.3805(3) 0.7429(3) 0.0226(9) Uani 1 1 d .

loop_
_atom_site_aniso_label
_atom_site_aniso_U_11
_atom_site_aniso_U_22
_atom_site_aniso_U_33
_atom_site_aniso_U_23
_atom_site_aniso_U_13
_atom_site_aniso_U_12
Ga1 0.0118(2) 0.00911(19) 0.0171(2) 0.00046(16) 0.00283(15) 0.00067(16)
Fe1 0.0131(3) 0.0125(3) 0.0250(3) 0.0012(2) 0.0034(2) 0.0025(2)
S1 0.0197(5) 0.0110(4) 0.0188(5) -0.0004(4) 0.0038(4) 0.0016(4)
O1 0.0218(19) 0.034(2) 0.094(3) 0.008(2) 0.018(2) -0.0032(16)
N1 0.0110(15) 0.0117(16) 0.0208(17) 0.0016(13) 0.0046(13) 0.0004(12)
C1 0.0115(17) 0.0131(18) 0.0115(17) -0.0004(14) 0.0031(14) -0.0005(14)
Fe2 0.0139(3) 0.0142(3) 0.0208(3) 0.0020(2) 0.0033(2) -0.0008(2)
S2 0.0179(5) 0.0142(5) 0.0185(5) 0.0017(4) 0.0011(4) 0.0014(4)
O2 0.035(2) 0.035(2) 0.050(2) -0.0125(18) 0.0084(17) 0.0130(16)
N2 0.0106(15) 0.0121(16) 0.0166(16) 0.0011(12) 0.0030(12) 0.0000(12)
C2 0.0116(17) 0.0121(18) 0.0120(17) -0.0012(14) 0.0043(14) 0.0009(14)
O3 0.047(2) 0.031(2) 0.042(2) 0.0136(17) 0.0041(18) 0.0129(17)
C3 0.0154(18) 0.0104(18) 0.0146(18) 0.0000(14) 0.0055(14) -0.0012(14)
O4 0.054(3) 0.064(3) 0.036(2) 0.026(2) -0.0013(19) -0.025(2)
C4 0.0157(19) 0.016(2) 0.021(2) -0.0003(16) 0.0067(16) -0.0001(15)
O5 0.041(2) 0.0181(17) 0.044(2) -0.0074(15) 0.0132(17) -0.0060(15)
C5 0.021(2) 0.016(2) 0.029(2) -0.0005(17) 0.0078(17) 0.0056(16)
O6 0.0185(17) 0.037(2) 0.057(2) -0.0161(18) 0.0081(16) 0.0003(15)
C6 0.026(2) 0.0093(18) 0.025(2) 0.0000(16) 0.0082(17) 0.0037(16)
C7 0.020(2) 0.0114(18) 0.0168(19) 0.0004(15) 0.0049(16) 0.0007(15)
C8 0.024(2) 0.0127(19) 0.025(2) -0.0004(16) 0.0090(17) -0.0042(16)
C9 0.021(2) 0.014(2) 0.035(2) -0.0004(18) 0.0096(18) -0.0050(16)
C10 0.0150(19) 0.017(2) 0.025(2) 0.0024(17) 0.0067(16) 0.0001(16)
C11 0.0140(18) 0.0127(18) 0.0156(18) -0.0006(15) 0.0032(14) -0.0001(15)
C12 0.0134(18) 0.0127(18) 0.0162(19) 0.0015(14) 0.0031(14) 0.0000(15)
C13 0.0129(18) 0.0111(18) 0.024(2) 0.0047(15) 0.0084(15) 0.0027(14)
C14 0.021(2) 0.0122(19) 0.027(2) 0.0030(16) 0.0104(17) 0.0064(16)
C15 0.033(3) 0.025(2) 0.035(3) 0.006(2) 0.023(2) 0.010(2)
C16 0.016(2) 0.028(2) 0.062(3) 0.010(2) 0.023(2) 0.0062(19)
C17 0.013(2) 0.025(2) 0.041(3) 0.004(2) 0.0051(18) -0.0002(17)
C18 0.0159(19) 0.0129(19) 0.029(2) 0.0012(16) 0.0041(17) 0.0005(15)
C19 0.031(2) 0.025(2) 0.021(2) -0.0014(18) 0.0096(18) -0.0006(19)
C20 0.081(5) 0.037(3) 0.042(3) -0.016(3) 0.003(3) 0.024(3)
C21 0.041(3) 0.034(3) 0.031(3) 0.000(2) 0.003(2) 0.005(2)
C22 0.022(2) 0.029(2) 0.027(2) -0.0042(19) 0.0022(18) 0.0007(19)
C23 0.066(4) 0.048(4) 0.037(3) 0.006(3) 0.013(3) -0.002(3)
C24 0.051(4) 0.043(3) 0.043(3) -0.014(3) -0.001(3) -0.011(3)
C25 0.0102(17) 0.0101(17) 0.0198(19) -0.0023(14) 0.0059(14) 0.0008(14)
C26 0.0130(18) 0.0127(18) 0.024(2) -0.0004(15) 0.0038(15) -0.0005(15)
C27 0.0138(19) 0.018(2) 0.035(2) 0.0010(18) 0.0041(17) -0.0011(16)
C28 0.015(2) 0.021(2) 0.044(3) -0.004(2) 0.0133(19) -0.0020(17)
C29 0.027(2) 0.016(2) 0.030(2) -0.0027(17) 0.0175(19) -0.0028(17)
C30 0.0187(19) 0.0106(18) 0.020(2) -0.0042(15) 0.0089(16) -0.0031(15)
C31 0.0147(19) 0.026(2) 0.021(2) 0.0044(17) -0.0003(16) -0.0027(17)
C32 0.038(3) 0.033(3) 0.029(3) 0.012(2) 0.000(2) 0.007(2)
C33 0.043(3) 0.036(3) 0.027(2) 0.005(2) 0.014(2) 0.009(2)
C34 0.024(2) 0.025(2) 0.018(2) 0.0020(17) 0.0085(17) 0.0021(18)
C35 0.032(3) 0.038(3) 0.024(2) -0.002(2) 0.004(2) -0.005(2)
C36 0.061(4) 0.043(3) 0.023(2) 0.008(2) 0.012(2) -0.013(3)
C37 0.022(2) 0.019(2) 0.048(3) 0.003(2) 0.006(2) 0.0065(18)
C38 0.017(2) 0.020(2) 0.034(2) 0.0001(19) 0.0053(18) 0.0051(17)
C39 0.023(2) 0.017(2) 0.037(3) -0.0013(19) 0.0046(19) 0.0041(18)
C41 0.020(2) 0.016(2) 0.031(2) 0.0067(18) 0.0107(18) 0.0017(16)
C40 0.024(2) 0.033(3) 0.033(3) 0.008(2) 0.003(2) -0.012(2)
C42 0.021(2) 0.020(2) 0.026(2) -0.0062(18) 0.0042(17) -0.0027(17)

loop_
_atom_type_symbol
_atom_type_description
_atom_type_scat_dispersion_real
_atom_type_scat_dispersion_imag
_atom_type_scat_source
C C 0.0033 0.0016 'International Tables Vol C Tables 4.2.6.8 and 6.1.1.4'
H H 0.0000 0.0000 'International Tables Vol C Tables 4.2.6.8 and 6.1.1.4'
N N 0.0061 0.0033 'International Tables Vol C Tables 4.2.6.8 and 6.1.1.4'
O O 0.0106 0.0060 'International Tables Vol C Tables 4.2.6.8 and 6.1.1.4'
S S 0.1246 0.1234 'International Tables Vol C Tables 4.2.6.8 and 6.1.1.4'
Fe Fe 0.3463 0.8444 'International Tables Vol C Tables 4.2.6.8 and 6.1.1.4'
Ga Ga 0.2307 1.6083 'International Tables Vol C Tables 4.2.6.8 and 6.1.1.4'

loop_
_geom_angle_atom_site_label_1
_geom_angle_atom_site_label_2
_geom_angle_atom_site_label_3
_geom_angle
N2 Ga1 N1 86.27(13)
N2 Ga1 S1 125.34(10)
N1 Ga1 S1 121.28(10)
N2 Ga1 S2 120.94(10)
N1 Ga1 S2 122.33(10)
S1 Ga1 S2 85.26(4)
C39 Fe1 C38 93.3(2)
C39 Fe1 C37 97.2(2)
C38 Fe1 C37 96.2(2)
C39 Fe1 S2 86.91(15)
C38 Fe1 S2 160.76(15)
C37 Fe1 S2 102.91(16)
C39 Fe1 S1 151.92(16)
C38 Fe1 S1 88.45(14)
C37 Fe1 S1 110.45(16)
S2 Fe1 S1 82.52(4)
C39 Fe1 Fe2 94.89(15)
C38 Fe1 Fe2 102.86(14)
C37 Fe1 Fe2 156.77(15)
S2 Fe1 Fe2 58.01(3)
S1 Fe1 Fe2 57.54(3)
Ga1 S1 Fe2 86.55(4)
Ga1 S1 Fe1 87.13(4)
Fe2 S1 Fe1 64.62(3)
C1 N1 C13 121.0(3)
C1 N1 Ga1 109.2(2)
C13 N1 Ga1 129.8(3)
N1 C1 C2 117.5(3)
N1 C1 C11 134.3(3)
C2 C1 C11 108.3(3)
C41 Fe2 C40 93.0(2)
C41 Fe2 C42 97.49(19)
C40 Fe2 C42 95.3(2)
C41 Fe2 S1 88.19(14)
C40 Fe2 S1 161.14(16)
C42 Fe2 S1 103.20(15)
C41 Fe2 S2 152.53(14)
C40 Fe2 S2 88.05(16)
C42 Fe2 S2 109.75(14)
S1 Fe2 S2 82.34(4)
C41 Fe2 Fe1 95.84(14)
C40 Fe2 Fe1 103.34(16)
C42 Fe2 Fe1 156.41(15)
S1 Fe2 Fe1 57.84(3)
S2 Fe2 Fe1 57.38(3)
Ga1 S2 Fe1 87.20(4)
Ga1 S2 Fe2 86.06(4)
Fe1 S2 Fe2 64.61(3)
C2 N2 C25 118.6(3)
C2 N2 Ga1 108.5(2)
C25 N2 Ga1 132.7(3)
N2 C2 C1 118.4(3)
N2 C2 C3 133.5(3)
C1 C2 C3 108.2(3)
C4 C3 C12 119.2(4)
C4 C3 C2 135.7(4)
C12 C3 C2 105.2(3)
C3 C4 C5 118.2(4)
C3 C4 H4 120.9
C5 C4 H4 120.9
C6 C5 C4 122.1(4)
C6 C5 H5 118.9
C4 C5 H5 118.9
C5 C6 C7 120.7(4)
C5 C6 H6 119.6
C7 C6 H6 119.6
C12 C7 C6 116.4(4)
C12 C7 C8 116.5(4)
C6 C7 C8 127.1(4)
C9 C8 C7 120.1(4)
C9 C8 H8 119.9
C7 C8 H8 119.9
C8 C9 C10 122.2(4)
C8 C9 H9 118.9
C10 C9 H9 118.9
C11 C10 C9 118.4(4)
C11 C10 H10 120.8
C9 C10 H10 120.8
C10 C11 C12 119.0(4)
C10 C11 C1 135.7(4)
C12 C11 C1 105.3(3)
C7 C12 C11 123.7(4)
C7 C12 C3 123.3(4)
C11 C12 C3 113.0(3)
C14 C13 C18 122.2(4)
C14 C13 N1 118.8(4)
C18 C13 N1 118.9(4)
C15 C14 C13 117.7(4)
C15 C14 C19 121.8(4)
C13 C14 C19 120.5(4)
C16 C15 C14 121.0(4)
C16 C15 H15 119.5
C14 C15 H15 119.5
C17 C16 C15 120.2(4)
C17 C16 H16 119.9
C15 C16 H16 119.9
C16 C17 C18 121.7(4)
C16 C17 H17 119.1
C18 C17 H17 119.1
C17 C18 C13 117.1(4)
C17 C18 C22 119.9(4)
C13 C18 C22 123.1(4)
C20 C19 C14 113.9(4)
C20 C19 C21 110.1(4)
C14 C19 C21 110.9(4)
C20 C19 H19 107.2
C14 C19 H19 107.2
C21 C19 H19 107.2
C19 C20 H20A 109.5
C19 C20 H20B 109.5
H20A C20 H20B 109.5
C19 C20 H20C 109.5
H20A C20 H20C 109.5
H20B C20 H20C 109.5
C19 C21 H21A 109.5
C19 C21 H21B 109.5
H21A C21 H21B 109.5
C19 C21 H21C 109.5
H21A C21 H21C 109.5
H21B C21 H21C 109.5
C18 C22 C23 110.1(4)
C18 C22 C24 112.4(4)
C23 C22 C24 110.7(4)
C18 C22 H22 107.8
C23 C22 H22 107.8
C24 C22 H22 107.8
C22 C23 H23A 109.5
C22 C23 H23B 109.5
H23A C23 H23B 109.5
C22 C23 H23C 109.5
H23A C23 H23C 109.5
H23B C23 H23C 109.5
C22 C24 H24A 109.5
C22 C24 H24B 109.5
H24A C24 H24B 109.5
C22 C24 H24C 109.5
H24A C24 H24C 109.5
H24B C24 H24C 109.5
C30 C25 C26 122.4(4)
C30 C25 N2 118.8(3)
C26 C25 N2 118.8(3)
C27 C26 C25 117.6(4)
C27 C26 C31 120.8(4)
C25 C26 C31 121.7(3)
C28 C27 C26 121.0(4)
C28 C27 H27 119.5
C26 C27 H27 119.5
C27 C28 C29 120.6(4)
C27 C28 H28 119.7
C29 C28 H28 119.7
C28 C29 C30 120.8(4)
C28 C29 H29 119.6
C30 C29 H29 119.6
C29 C30 C25 117.7(4)
C29 C30 C34 121.5(4)
C25 C30 C34 120.8(4)
C33 C31 C26 111.5(4)
C33 C31 C32 110.3(4)
C26 C31 C32 113.0(4)
C33 C31 H31 107.3
C26 C31 H31 107.3
C32 C31 H31 107.3
C31 C32 H32A 109.5
C31 C32 H32B 109.5
H32A C32 H32B 109.5
C31 C32 H32C 109.5
H32A C32 H32C 109.5
H32B C32 H32C 109.5
C31 C33 H33A 109.5
C31 C33 H33B 109.5
H33A C33 H33B 109.5
C31 C33 H33C 109.5
H33A C33 H33C 109.5
H33B C33 H33C 109.5
C30 C34 C35 112.4(4)
C30 C34 C36 113.6(4)
C35 C34 C36 111.1(4)
C30 C34 H34 106.4
C35 C34 H34 106.4
C36 C34 H34 106.4
C34 C35 H35A 109.5
C34 C35 H35B 109.5
H35A C35 H35B 109.5
C34 C35 H35C 109.5
H35A C35 H35C 109.5
H35B C35 H35C 109.5
C34 C36 H36A 109.5
C34 C36 H36B 109.5
H36A C36 H36B 109.5
C34 C36 H36C 109.5
H36A C36 H36C 109.5
H36B C36 H36C 109.5
O1 C37 Fe1 173.4(4)
O2 C38 Fe1 178.8(5)
O3 C39 Fe1 178.4(4)
O5 C41 Fe2 178.7(4)
O4 C40 Fe2 178.8(5)
O6 C42 Fe2 174.0(4)

loop_
_geom_bond_atom_site_label_1
_geom_bond_atom_site_label_2
_geom_bond_distance
Ga1 N2 1.970(3)
Ga1 N1 1.972(3)
Ga1 S1 2.2530(11)
Ga1 S2 2.2619(11)
Fe1 C39 1.792(5)
Fe1 C38 1.797(5)
Fe1 C37 1.816(5)
Fe1 S2 2.3127(12)
Fe1 S1 2.3241(11)
Fe1 Fe2 2.4805(8)
S1 Fe2 2.3165(12)
O1 C37 1.142(6)
N1 C1 1.331(5)
N1 C13 1.431(5)
C1 C2 1.446(5)
C1 C11 1.471(5)
Fe2 C41 1.785(5)
Fe2 C40 1.799(5)
Fe2 C42 1.821(4)
Fe2 S2 2.3286(12)
O2 C38 1.143(6)
N2 C2 1.337(5)
N2 C25 1.444(5)
C2 C3 1.472(5)
O3 C39 1.140(6)
C3 C4 1.382(5)
C3 C12 1.422(5)
O4 C40 1.140(6)
C4 C5 1.424(6)
C4 H4 0.9500
O5 C41 1.149(6)
C5 C6 1.381(6)
C5 H5 0.9500
O6 C42 1.132(5)
C6 C7 1.420(6)
C6 H6 0.9500
C7 C12 1.397(5)
C7 C8 1.424(6)
C8 C9 1.386(6)
C8 H8 0.9500
C9 C10 1.423(6)
C9 H9 0.9500
C10 C11 1.379(6)
C10 H10 0.9500
C11 C12 1.417(5)
C13 C14 1.407(6)
C13 C18 1.415(6)
C14 C15 1.394(6)
C14 C19 1.523(6)
C15 C16 1.389(7)
C15 H15 0.9500
C16 C17 1.376(7)
C16 H16 0.9500
C17 C18 1.397(6)
C17 H17 0.9500
C18 C22 1.520(6)
C19 C20 1.522(7)
C19 C21 1.532(7)
C19 H19 1.0000
C20 H20A 0.9800
C20 H20B 0.9800
C20 H20C 0.9800
C21 H21A 0.9800
C21 H21B 0.9800
C21 H21C 0.9800
C22 C23 1.522(7)
C22 C24 1.534(7)
C22 H22 1.0000
C23 H23A 0.9800
C23 H23B 0.9800
C23 H23C 0.9800
C24 H24A 0.9800
C24 H24B 0.9800
C24 H24C 0.9800
C25 C30 1.403(5)
C25 C26 1.411(5)
C26 C27 1.391(6)
C26 C31 1.530(6)
C27 C28 1.386(7)
C27 H27 0.9500
C28 C29 1.388(7)
C28 H28 0.9500
C29 C30 1.396(6)
C29 H29 0.9500
C30 C34 1.526(6)
C31 C33 1.528(7)
C31 C32 1.533(6)
C31 H31 1.0000
C32 H32A 0.9800
C32 H32B 0.9800
C32 H32C 0.9800
C33 H33A 0.9800
C33 H33B 0.9800
C33 H33C 0.9800
C34 C35 1.529(6)
C34 C36 1.533(6)
C34 H34 1.0000
C35 H35A 0.9800
C35 H35B 0.9800
C35 H35C 0.9800
C36 H36A 0.9800
C36 H36B 0.9800
C36 H36C 0.9800
